data_7030861
loop_
_publ_author_name
'Bortoluzzi, Marco'
'Ciabatti, Iacopo'
'Femoni, Cristina'
'Funaioli, Tiziana'
'Hayatifar, Mohammad'
'Iapalucci, Maria Carmela'
'Longoni, Giuliano'
'Zacchini, Stefano'

_publ_section_title
;
 Homoleptic and heteroleptic Au(i) complexes containing the new
 [Co5C(CO)12](-) cluster as ligand.
;
_journal_issue 25
_journal_name_full 'Dalton transactions (Cambridge, England : 2003)'
_journal_page_first 9633
_journal_page_last 9646
_journal_paper_doi 10.1039/c4dt00854e
_journal_volume 43
_journal_year 2014
_chemical_formula_sum 'C31 H15 Au Co5 O12 P'
_chemical_formula_weight 1102.02
_chemical_name_systematic
; 
 ? 
;
_space_group_IT_number 14
_symmetry_cell_setting monoclinic
_symmetry_space_group_name_Hall '-P 2ybc'
_symmetry_space_group_name_H-M 'P 1 21/c 1'
_atom_sites_solution_hydrogens geom
_atom_sites_solution_primary direct
_atom_sites_solution_secondary difmap
_audit_creation_method SHELXL-97
_cell_angle_alpha 90.00
_cell_angle_beta 116.501(5)
_cell_angle_gamma 90.00
_cell_formula_units_Z 4
_cell_length_a 12.887(5)
_cell_length_b 23.816(10)
_cell_length_c 12.612(5)
_cell_measurement_reflns_used 9948
_cell_measurement_temperature 295(2)
_cell_measurement_theta_max 26.720
_cell_measurement_theta_min 2.4585
_cell_volume 3464(2)
_computing_cell_refinement 'APEX2 (Bruker AXS, 2006)'
_computing_data_collection 'APEX2 (Bruker AXS, 2006)'
_computing_data_reduction 'SAINT (Bruker AXS, 2004)'
_computing_molecular_graphics 'SCHAKAL99 (Keller, 1999)'
_computing_publication_material 'XCIF (Bruker AXS, 2001)'
_computing_structure_refinement 'SHELXL-97 (Sheldrick, 1997)'
_computing_structure_solution 'SHELXS-97 (Sheldrick, 1990)'
_diffrn_ambient_temperature 295(2)
_diffrn_measured_fraction_theta_full 0.977
_diffrn_measured_fraction_theta_max 0.977
_diffrn_measurement_device_type 'CCD area detector'
_diffrn_measurement_method 'phi and omega scans'
_diffrn_radiation_monochromator graphite
_diffrn_radiation_source 'fine-focus sealed tube'
_diffrn_radiation_type MoK\a
_diffrn_radiation_wavelength 0.71073
_diffrn_reflns_av_R_equivalents 0.1021
_diffrn_reflns_av_unetI/netI 0.0852
_diffrn_reflns_limit_h_max 15
_diffrn_reflns_limit_h_min -15
_diffrn_reflns_limit_k_max 28
_diffrn_reflns_limit_k_min -28
_diffrn_reflns_limit_l_max 15
_diffrn_reflns_limit_l_min -15
_diffrn_reflns_number 24242
_diffrn_reflns_theta_full 25.02
_diffrn_reflns_theta_max 25.02
_diffrn_reflns_theta_min 1.71
_exptl_absorpt_coefficient_mu 6.664
_exptl_absorpt_correction_T_max 0.4555
_exptl_absorpt_correction_T_min 0.3218
_exptl_absorpt_correction_type empirical
_exptl_absorpt_process_details
;
 Data were corrected for Lorentz polarization and absorption
 effects (empirical absorption corrections SADABS).
 R(int) = 0.1812 (selected reflections only, before parameter refinement)
 R(int) = 0.0973 (selected reflections only, after parameter refinement)
;
_exptl_crystal_colour dark-brown
_exptl_crystal_density_diffrn 2.113
_exptl_crystal_density_method 'not measured'
_exptl_crystal_description plate
_exptl_crystal_F_000 2104
_exptl_crystal_size_max 0.22
_exptl_crystal_size_mid 0.16
_exptl_crystal_size_min 0.14
_refine_diff_density_max 3.317
_refine_diff_density_min -3.842
_refine_diff_density_rms 0.343
_refine_ls_extinction_method none
_refine_ls_goodness_of_fit_ref 1.194
_refine_ls_hydrogen_treatment constr
_refine_ls_matrix_type full
_refine_ls_number_parameters 451
_refine_ls_number_reflns 5969
_refine_ls_number_restraints 157
_refine_ls_restrained_S_all 1.182
_refine_ls_R_factor_all 0.1386
_refine_ls_R_factor_gt 0.1099
_refine_ls_shift/su_max 0.000
_refine_ls_shift/su_mean 0.000
_refine_ls_structure_factor_coef Fsqd
_refine_ls_weighting_details 'calc w=1/[\s^2^(Fo^2^)+(0.2000P)^2^+0.0000P] where P=(Fo^2^+2Fc^2^)/3'
_refine_ls_weighting_scheme calc
_refine_ls_wR_factor_gt 0.2911
_refine_ls_wR_factor_ref 0.3252
_reflns_number_gt 4132
_reflns_number_total 5969
_reflns_threshold_expression >2sigma(I)
_cod_data_source_file c4dt00854e2.cif
_cod_data_source_block 4
_cod_depositor_comments
;
The following automatic conversions were performed:

'_symmetry_cell_setting' value 'Monoclinic' changed to 'monoclinic'
according to
/usr/data/users/saulius/crontab/automatic-downloads/rss-feeds/RSC/lib/dictionaries/cif_core.dic
dictionary named 'cif_core.dic' version 2.4.2 from 2011-04-26.

Automatic conversion script
Id: cif_fix_values 2281 2013-09-26 08:29:07Z andrius 

 Adding full bibliography for 7030858--7030862.cif.
;
_cod_original_sg_symbol_H-M P2(1)/c
_cod_database_code 7030861

loop_
_symmetry_equiv_pos_as_xyz
'x, y, z'
'-x, y+1/2, -z+1/2'
'-x, -y, -z'
'x, -y-1/2, z-1/2'

loop_
_atom_site_label
_atom_site_type_symbol
_atom_site_fract_x
_atom_site_fract_y
_atom_site_fract_z
_atom_site_U_iso_or_equiv
_atom_site_adp_type
_atom_site_occupancy
_atom_site_symmetry_multiplicity
_atom_site_calc_flag
_atom_site_refinement_flags
Au1 Au 0.24330(6) 0.36213(3) 0.87793(6) 0.0514(4) Uani 1 1 d .
Co2 Co 0.1396(2) 0.35654(9) 0.6336(2) 0.0484(6) Uani 1 1 d .
Co3 Co -0.0433(2) 0.36543(9) 0.7912(2) 0.0516(7) Uani 1 1 d .
Co4 Co 0.0823(2) 0.43874(9) 0.74128(19) 0.0490(6) Uani 1 1 d .
Co5 Co -0.0635(2) 0.37931(10) 0.5856(2) 0.0498(7) Uani 1 1 d .
Co6 Co 0.0128(2) 0.28810(9) 0.6910(2) 0.0504(6) Uani 1 1 d .
C1 C 0.0731(13) 0.3603(6) 0.7384(16) 0.047(4) Uani 1 1 d .
C2 C -0.0624(16) 0.4587(9) 0.5953(17) 0.058(5) Uani 1 1 d .
C3 C 0.0031(16) 0.3719(8) 0.4779(18) 0.060(5) Uani 1 1 d .
C4 C -0.208(2) 0.3674(10) 0.485(2) 0.086(8) Uani 1 1 d U
C5 C -0.091(2) 0.2530(8) 0.5645(17) 0.065(5) Uani 1 1 d .
C6 C -0.097(2) 0.2896(8) 0.7553(17) 0.066(5) Uani 1 1 d U
C7 C 0.1024(17) 0.2323(9) 0.7767(16) 0.061(5) Uani 1 1 d .
C8 C 0.1698(14) 0.2893(8) 0.6020(17) 0.054(5) Uani 1 1 d .
C9 C 0.1773(19) 0.4897(9) 0.726(2) 0.070(6) Uani 1 1 d .
C10 C 0.041(2) 0.4773(9) 0.841(2) 0.070(6) Uani 1 1 d U
C11 C 0.0063(18) 0.3645(7) 0.949(2) 0.065(6) Uani 1 1 d .
C12 C -0.184(2) 0.3968(10) 0.739(2) 0.090(8) Uani 1 1 d .
C13 C 0.2441(19) 0.3939(9) 0.604(2) 0.069(6) Uani 1 1 d .
O2 O -0.1127(17) 0.5001(6) 0.5544(14) 0.095(6) Uani 1 1 d U
O3 O -0.0143(15) 0.3721(7) 0.3837(12) 0.086(5) Uani 1 1 d .
O4 O -0.3039(15) 0.3572(8) 0.419(2) 0.127(9) Uani 1 1 d U
O5 O -0.1665(15) 0.2282(7) 0.4973(13) 0.109(6) Uani 1 1 d D
O6 O -0.1667(18) 0.2601(7) 0.7547(14) 0.105(6) Uani 1 1 d U
O7 O 0.1599(16) 0.1955(7) 0.8302(15) 0.091(5) Uani 1 1 d .
O8 O 0.1926(16) 0.2484(7) 0.5674(16) 0.093(5) Uani 1 1 d .
O9 O 0.2384(16) 0.5209(7) 0.7170(15) 0.089(5) Uani 1 1 d .
O10 O 0.019(2) 0.5053(7) 0.8944(18) 0.110(6) Uani 1 1 d U
O11 O 0.0263(17) 0.3647(7) 1.0490(14) 0.088(5) Uani 1 1 d .
O12 O -0.2720(14) 0.4173(8) 0.707(2) 0.112(7) Uani 1 1 d U
O13 O 0.3108(16) 0.4181(8) 0.5837(17) 0.095(5) Uani 1 1 d .
P1 P 0.4127(4) 0.35482(18) 1.0474(4) 0.0487(12) Uani 1 1 d .
C101 C 0.4522(15) 0.2834(7) 1.1008(16) 0.055(5) Uani 1 1 d U
C102 C 0.4403(19) 0.2424(8) 1.0180(19) 0.072(6) Uani 1 1 d U
H102 H 0.4116 0.2515 0.9382 0.086 Uiso 1 1 calc R
C103 C 0.472(2) 0.1871(9) 1.057(3) 0.090(7) Uani 1 1 d U
H103 H 0.4617 0.1587 1.0024 0.108 Uiso 1 1 calc R
C104 C 0.519(2) 0.1751(10) 1.176(2) 0.085(7) Uani 1 1 d U
H104 H 0.5447 0.1389 1.2022 0.102 Uiso 1 1 calc R
C105 C 0.528(2) 0.2161(11) 1.258(2) 0.095(8) Uani 1 1 d U
H105 H 0.5558 0.2076 1.3383 0.114 Uiso 1 1 calc R
C106 C 0.4947(18) 0.2700(9) 1.217(2) 0.075(6) Uani 1 1 d U
H106 H 0.5017 0.2981 1.2708 0.091 Uiso 1 1 calc R
C107 C 0.5395(16) 0.3805(8) 1.0272(15) 0.052(4) Uani 1 1 d U
C108 C 0.5259(18) 0.4213(9) 0.9478(18) 0.068(5) Uani 1 1 d U
H108 H 0.4527 0.4362 0.9017 0.082 Uiso 1 1 calc R
C109 C 0.621(2) 0.4414(11) 0.934(3) 0.100(8) Uani 1 1 d U
H109 H 0.6115 0.4696 0.8798 0.120 Uiso 1 1 calc R
C110 C 0.732(2) 0.4186(11) 1.005(3) 0.096(8) Uani 1 1 d U
H110 H 0.7970 0.4321 0.9979 0.115 Uiso 1 1 calc R
C111 C 0.7429(17) 0.3782(11) 1.079(2) 0.069(5) Uani 1 1 d U
H111 H 0.8157 0.3624 1.1224 0.083 Uiso 1 1 calc R
C112 C 0.6480(19) 0.3574(8) 1.096(2) 0.071(6) Uani 1 1 d U
H112 H 0.6582 0.3293 1.1509 0.085 Uiso 1 1 calc R
C113 C 0.4119(15) 0.3944(9) 1.1668(16) 0.062(5) Uani 1 1 d U
C114 C 0.5003(19) 0.4279(9) 1.2409(18) 0.076(6) Uani 1 1 d U
H114 H 0.5679 0.4303 1.2318 0.091 Uiso 1 1 calc R
C115 C 0.491(2) 0.4585(10) 1.3297(19) 0.091(8) Uani 1 1 d U
H115 H 0.5497 0.4830 1.3760 0.109 Uiso 1 1 calc R
C116 C 0.398(2) 0.4535(10) 1.3498(19) 0.078(6) Uani 1 1 d U
H116 H 0.3963 0.4714 1.4145 0.094 Uiso 1 1 calc R
C117 C 0.307(3) 0.4222(13) 1.276(2) 0.101(7) Uani 1 1 d U
H117 H 0.2372 0.4227 1.2812 0.121 Uiso 1 1 calc R
C118 C 0.3205(18) 0.3899(11) 1.194(2) 0.080(6) Uani 1 1 d U
H118 H 0.2639 0.3632 1.1530 0.096 Uiso 1 1 calc R

loop_
_atom_site_aniso_label
_atom_site_aniso_U_11
_atom_site_aniso_U_22
_atom_site_aniso_U_33
_atom_site_aniso_U_23
_atom_site_aniso_U_13
_atom_site_aniso_U_12
Au1 0.0483(5) 0.0471(5) 0.0416(5) 0.0018(3) 0.0047(3) 0.0014(3)
Co2 0.0468(13) 0.0444(13) 0.0458(13) 0.0013(10) 0.0132(11) 0.0017(10)
Co3 0.0532(14) 0.0465(14) 0.0536(15) -0.0029(10) 0.0226(12) -0.0015(11)
Co4 0.0510(13) 0.0395(12) 0.0477(13) -0.0001(10) 0.0142(11) -0.0003(10)
Co5 0.0445(12) 0.0462(12) 0.0445(13) 0.0023(10) 0.0070(10) 0.0021(10)
Co6 0.0597(14) 0.0375(12) 0.0467(13) -0.0006(10) 0.0174(11) -0.0009(11)
C1 0.026(7) 0.045(9) 0.054(11) 0.010(7) 0.005(7) -0.002(6)
C2 0.053(10) 0.060(11) 0.065(11) 0.011(10) 0.029(9) 0.003(10)
C3 0.048(10) 0.066(12) 0.054(12) 0.001(9) 0.011(9) 0.019(9)
C4 0.081(16) 0.087(16) 0.052(13) 0.005(10) -0.005(12) 0.009(12)
C5 0.088(15) 0.049(10) 0.057(11) -0.006(9) 0.032(11) -0.002(11)
C6 0.095(15) 0.047(10) 0.070(12) -0.003(9) 0.051(11) -0.034(11)
C7 0.056(10) 0.074(13) 0.047(10) 0.015(10) 0.019(8) 0.013(10)
C8 0.043(9) 0.052(11) 0.070(12) 0.022(9) 0.026(8) 0.000(8)
C9 0.066(12) 0.053(11) 0.080(14) -0.017(11) 0.024(11) 0.004(11)
C10 0.089(15) 0.056(12) 0.075(14) -0.009(10) 0.046(12) -0.010(11)
C11 0.054(11) 0.037(10) 0.096(18) 0.002(9) 0.025(11) -0.009(8)
C12 0.059(14) 0.063(13) 0.12(2) 0.005(13) 0.012(13) -0.009(12)
C13 0.070(13) 0.053(12) 0.081(14) -0.004(10) 0.031(12) 0.013(11)
O2 0.122(13) 0.054(8) 0.077(10) 0.019(8) 0.016(9) 0.021(9)
O3 0.096(12) 0.110(12) 0.030(7) 0.001(7) 0.008(7) 0.008(9)
O4 0.052(10) 0.119(16) 0.145(18) 0.022(12) -0.014(11) -0.012(9)
O5 0.089(12) 0.087(11) 0.115(14) -0.037(11) 0.014(10) -0.024(10)
O6 0.138(15) 0.074(10) 0.139(15) -0.030(10) 0.095(13) -0.050(11)
O7 0.106(12) 0.065(9) 0.090(11) 0.010(9) 0.034(10) 0.012(9)
O8 0.117(14) 0.066(10) 0.114(13) -0.015(9) 0.068(11) 0.012(10)
O9 0.102(12) 0.077(10) 0.098(12) -0.010(9) 0.055(10) -0.032(10)
O10 0.159(18) 0.072(11) 0.129(15) -0.037(11) 0.092(14) -0.003(11)
O11 0.113(14) 0.097(13) 0.048(9) -0.014(7) 0.030(9) -0.010(9)
O12 0.060(10) 0.114(14) 0.160(18) 0.011(13) 0.047(11) 0.028(10)
O13 0.096(12) 0.085(11) 0.120(14) 0.026(10) 0.061(11) 0.003(10)
P1 0.045(2) 0.046(2) 0.041(2) 0.0000(18) 0.0058(19) 0.0020(19)
C101 0.044(9) 0.043(9) 0.054(10) 0.010(8) 0.000(8) 0.001(8)
C102 0.079(12) 0.050(10) 0.074(12) 0.002(9) 0.023(10) -0.004(10)
C103 0.108(16) 0.046(10) 0.117(17) -0.005(11) 0.052(14) -0.007(12)
C104 0.087(14) 0.049(11) 0.110(17) 0.026(12) 0.035(13) 0.013(11)
C105 0.077(13) 0.082(14) 0.101(16) 0.050(13) 0.016(12) -0.008(12)
C106 0.068(12) 0.050(10) 0.088(13) 0.009(10) 0.017(11) 0.007(9)
C107 0.051(9) 0.065(10) 0.043(9) 0.001(8) 0.024(7) 0.004(9)
C108 0.065(11) 0.065(11) 0.071(12) 0.027(10) 0.028(9) 0.009(10)
C109 0.082(14) 0.084(15) 0.116(17) 0.016(14) 0.030(13) -0.007(13)
C110 0.084(14) 0.086(15) 0.102(17) -0.018(14) 0.027(13) -0.010(13)
C111 0.041(9) 0.091(14) 0.077(13) -0.015(12) 0.027(9) 0.000(10)
C112 0.060(11) 0.063(12) 0.064(12) 0.008(9) 0.004(10) 0.019(9)
C113 0.044(9) 0.063(11) 0.061(11) 0.003(9) 0.007(8) 0.004(9)
C114 0.072(12) 0.074(13) 0.060(11) -0.004(10) 0.010(10) -0.028(10)
C115 0.116(17) 0.067(12) 0.060(12) -0.010(10) 0.013(12) -0.049(13)
C116 0.101(15) 0.066(12) 0.060(11) -0.001(10) 0.030(11) -0.019(12)
C117 0.102(16) 0.125(18) 0.097(15) -0.019(14) 0.064(13) -0.008(15)
C118 0.054(11) 0.108(16) 0.086(14) -0.028(13) 0.040(10) 0.001(11)

loop_
_atom_type_symbol
_atom_type_description
_atom_type_scat_dispersion_real
_atom_type_scat_dispersion_imag
_atom_type_scat_source
C C 0.0033 0.0016 'International Tables Vol C Tables 4.2.6.8 and 6.1.1.4'
H H 0.0000 0.0000 'International Tables Vol C Tables 4.2.6.8 and 6.1.1.4'
O O 0.0106 0.0060 'International Tables Vol C Tables 4.2.6.8 and 6.1.1.4'
P P 0.1023 0.0942 'International Tables Vol C Tables 4.2.6.8 and 6.1.1.4'
Co Co 0.3494 0.9721 'International Tables Vol C Tables 4.2.6.8 and 6.1.1.4'
Au Au -2.0133 8.8022 'International Tables Vol C Tables 4.2.6.8 and 6.1.1.4'

loop_
_geom_angle_atom_site_label_1
_geom_angle_atom_site_label_2
_geom_angle_atom_site_label_3
_geom_angle
C1 Au1 P1 169.4(5)
C1 Au1 Co4 43.3(4)
P1 Au1 Co4 141.71(12)
C1 Au1 Co2 42.6(6)
P1 Au1 Co2 145.72(15)
Co4 Au1 Co2 58.21(7)
C8 Co2 C13 98.3(9)
C8 Co2 C1 115.3(8)
C13 Co2 C1 138.6(8)
C8 Co2 C3 97.6(8)
C13 Co2 C3 96.7(10)
C1 Co2 C3 101.9(8)
C8 Co2 Co5 117.9(6)
C13 Co2 Co5 130.9(7)
C1 Co2 Co5 52.6(5)
C3 Co2 Co5 49.3(7)
C8 Co2 Co6 73.9(6)
C13 Co2 Co6 170.3(7)
C1 Co2 Co6 45.4(5)
C3 Co2 Co6 90.1(7)
Co5 Co2 Co6 58.83(10)
C8 Co2 Co4 159.3(6)
C13 Co2 Co4 98.5(7)
C1 Co2 Co4 44.5(5)
C3 Co2 Co4 92.5(6)
Co5 Co2 Co4 57.30(9)
Co6 Co2 Co4 88.13(11)
C8 Co2 Au1 104.7(6)
C13 Co2 Au1 100.2(7)
C1 Co2 Au1 49.9(5)
C3 Co2 Au1 149.6(6)
Co5 Co2 Au1 101.25(11)
Co6 Co2 Au1 76.88(9)
Co4 Co2 Au1 60.16(7)
C11 Co3 C12 102.3(12)
C11 Co3 C1 116.2(8)
C12 Co3 C1 136.6(10)
C11 Co3 C6 99.3(8)
C12 Co3 C6 96.0(10)
C1 Co3 C6 96.7(8)
C11 Co3 Co5 165.2(7)
C12 Co3 Co5 86.8(9)
C1 Co3 Co5 51.7(5)
C6 Co3 Co5 91.2(6)
C11 Co3 Co6 120.5(6)
C12 Co3 Co6 126.2(8)
C1 Co3 Co6 47.7(5)
C6 Co3 Co6 49.2(7)
Co5 Co3 Co6 59.87(10)
C11 Co3 Co4 108.6(6)
C12 Co3 Co4 105.4(8)
C1 Co3 Co4 45.1(5)
C6 Co3 Co4 139.8(6)
Co5 Co3 Co4 57.23(9)
Co6 Co3 Co4 91.16(12)
C9 Co4 C10 99.0(10)
C9 Co4 C1 135.5(9)
C10 Co4 C1 118.9(9)
C9 Co4 C2 98.0(9)
C10 Co4 C2 94.4(10)
C1 Co4 C2 101.2(8)
C9 Co4 Co5 127.9(7)
C10 Co4 Co5 119.2(7)
C1 Co4 Co5 52.6(5)
C2 Co4 Co5 48.7(6)
C9 Co4 Co3 173.3(7)
C10 Co4 Co3 76.7(7)
C1 Co4 Co3 45.9(6)
C2 Co4 Co3 87.6(6)
Co5 Co4 Co3 58.71(10)
C9 Co4 Co2 94.8(7)
C10 Co4 Co2 162.9(7)
C1 Co4 Co2 44.5(6)
C2 Co4 Co2 93.5(6)
Co5 Co4 Co2 57.30(9)
Co3 Co4 Co2 88.54(10)
C9 Co4 Au1 99.1(7)
C10 Co4 Au1 106.0(7)
C1 Co4 Au1 50.7(5)
C2 Co4 Au1 150.8(6)
Co5 Co4 Au1 102.35(10)
Co3 Co4 Au1 77.36(9)
Co2 Co4 Au1 61.63(8)
C4 Co5 C2 100.6(9)
C4 Co5 C3 98.0(11)
C2 Co5 C3 98.4(9)
C4 Co5 C1 149.3(10)
C2 Co5 C1 100.7(7)
C3 Co5 C1 100.5(8)
C4 Co5 Co2 144.3(10)
C2 Co5 Co2 103.1(6)
C3 Co5 Co2 52.5(5)
C1 Co5 Co2 48.1(6)
C4 Co5 Co4 149.0(9)
C2 Co5 Co4 52.8(6)
C3 Co5 Co4 101.2(6)
C1 Co5 Co4 48.1(5)
Co2 Co5 Co4 65.40(10)
C4 Co5 Co6 106.5(8)
C2 Co5 Co6 147.2(6)
C3 Co5 Co6 95.9(6)
C1 Co5 Co6 47.5(5)
Co2 Co5 Co6 63.76(10)
Co4 Co5 Co6 95.49(11)
C4 Co5 Co3 108.4(10)
C2 Co5 Co3 94.0(6)
C3 Co5 Co3 148.2(5)
C1 Co5 Co3 48.1(6)
Co2 Co5 Co3 96.20(11)
Co4 Co5 Co3 64.06(10)
Co6 Co5 Co3 60.17(10)
C5 Co6 C7 102.7(9)
C5 Co6 C1 139.5(8)
C7 Co6 C1 115.4(8)
C5 Co6 C6 89.2(10)
C7 Co6 C6 99.1(9)
C1 Co6 C6 97.3(8)
C5 Co6 Co5 88.3(7)
C7 Co6 Co5 164.9(7)
C1 Co6 Co5 51.8(5)
C6 Co6 Co5 91.1(6)
C5 Co6 Co3 121.9(7)
C7 Co6 Co3 119.8(7)
C1 Co6 Co3 48.6(6)
C6 Co6 Co3 48.9(6)
Co5 Co6 Co3 59.96(10)
C5 Co6 Co2 110.9(7)
C7 Co6 Co2 108.4(7)
C1 Co6 Co2 45.4(6)
C6 Co6 Co2 140.5(6)
Co5 Co6 Co2 57.41(9)
Co3 Co6 Co2 92.16(11)
Co6 C1 Co2 89.2(8)
Co6 C1 Co4 159.6(9)
Co2 C1 Co4 90.9(8)
Co6 C1 Co3 83.7(7)
Co2 C1 Co3 159.1(9)
Co4 C1 Co3 89.0(8)
Co6 C1 Co5 80.7(6)
Co2 C1 Co5 79.2(7)
Co4 C1 Co5 79.3(6)
Co3 C1 Co5 80.2(6)
Co6 C1 Au1 114.4(7)
Co2 C1 Au1 87.5(7)
Co4 C1 Au1 86.0(6)
Co3 C1 Au1 113.3(9)
Co5 C1 Au1 159.9(9)
O2 C2 Co5 146.0(17)
O2 C2 Co4 135.3(17)
Co5 C2 Co4 78.5(7)
O3 C3 Co5 145.3(17)
O3 C3 Co2 136.3(18)
Co5 C3 Co2 78.2(8)
O4 C4 Co5 177(2)
O5 C5 Co6 167(2)
O6 C6 Co3 141.9(19)
O6 C6 Co6 135.5(17)
Co3 C6 Co6 81.9(8)
O7 C7 Co6 178.6(19)
O8 C8 Co2 169.6(17)
O9 C9 Co4 179(2)
O10 C10 Co4 172(2)
O11 C11 Co3 173(2)
O12 C12 Co3 179(2)
O13 C13 Co2 180(2)
C113 P1 C101 106.7(9)
C113 P1 C107 106.1(9)
C101 P1 C107 103.9(9)
C113 P1 Au1 112.8(6)
C101 P1 Au1 114.3(6)
C107 P1 Au1 112.2(6)
C106 C101 C102 120.3(17)
C106 C101 P1 122.2(16)
C102 C101 P1 117.4(14)
C101 C102 C103 119(2)
C101 C102 H102 120.6
C103 C102 H102 120.6
C104 C103 C102 120(2)
C104 C103 H103 120.2
C102 C103 H103 120.2
C103 C104 C105 121(2)
C103 C104 H104 119.4
C105 C104 H104 119.4
C106 C105 C104 118(2)
C106 C105 H105 121.2
C104 C105 H105 121.2
C101 C106 C105 122(2)
C101 C106 H106 118.8
C105 C106 H106 118.8
C108 C107 C112 121(2)
C108 C107 P1 120.4(15)
C112 C107 P1 119.0(16)
C107 C108 C109 120(2)
C107 C108 H108 119.8
C109 C108 H108 119.8
C108 C109 C110 120(3)
C108 C109 H109 120.2
C110 C109 H109 120.2
C111 C110 C109 119(3)
C111 C110 H110 120.6
C109 C110 H110 120.6
C110 C111 C112 123(2)
C110 C111 H111 118.5
C112 C111 H111 118.5
C107 C112 C111 117(2)
C107 C112 H112 121.3
C111 C112 H112 121.3
C118 C113 C114 115(2)
C118 C113 P1 119.9(16)
C114 C113 P1 124.8(18)
C113 C114 C115 121(2)
C113 C114 H114 119.6
C115 C114 H114 119.6
C116 C115 C114 121(2)
C116 C115 H115 119.4
C114 C115 H115 119.4
C115 C116 C117 120(2)
C115 C116 H116 120.1
C117 C116 H116 120.1
C116 C117 C118 118(3)
C116 C117 H117 121.0
C118 C117 H117 121.0
C117 C118 C113 124(2)
C117 C118 H118 118.0
C113 C118 H118 118.0

loop_
_geom_bond_atom_site_label_1
_geom_bond_atom_site_label_2
_geom_bond_distance
Au1 C1 2.113(15)
Au1 P1 2.280(4)
Au1 Co4 2.722(2)
Au1 Co2 2.762(3)
Co2 C8 1.74(2)
Co2 C13 1.79(3)
Co2 C1 1.87(2)
Co2 C3 2.000(19)
Co2 Co5 2.469(4)
Co2 Co6 2.629(4)
Co2 Co4 2.668(3)
Co3 C11 1.80(3)
Co3 C12 1.79(3)
Co3 C1 1.90(2)
Co3 C6 1.916(19)
Co3 Co5 2.510(4)
Co3 Co6 2.515(4)
Co3 Co4 2.641(3)
Co4 C9 1.80(3)
Co4 C10 1.82(2)
Co4 C1 1.871(15)
Co4 C2 2.008(19)
Co4 Co5 2.469(3)
Co5 C4 1.75(2)
Co5 C2 1.89(2)
Co5 C3 1.91(2)
Co5 C1 1.997(15)
Co5 Co6 2.507(3)
Co6 C5 1.77(2)
Co6 C7 1.78(2)
Co6 C1 1.872(16)
Co6 C6 1.92(2)
C2 O2 1.17(2)
C3 O3 1.11(2)
C4 O4 1.16(3)
C5 O5 1.13(2)
C6 O6 1.14(2)
C7 O7 1.15(2)
C8 O8 1.16(2)
C9 O9 1.12(3)
C10 O10 1.08(2)
C11 O11 1.17(3)
C12 O12 1.13(3)
C13 O13 1.15(3)
P1 C113 1.78(2)
P1 C101 1.818(17)
P1 C107 1.86(2)
C101 C106 1.35(3)
C101 C102 1.39(3)
C102 C103 1.40(3)
C102 H102 0.9300
C103 C104 1.38(3)
C103 H103 0.9300
C104 C105 1.39(4)
C104 H104 0.9300
C105 C106 1.38(3)
C105 H105 0.9300
C106 H106 0.9300
C107 C108 1.35(3)
C107 C112 1.39(3)
C108 C109 1.40(3)
C108 H108 0.9300
C109 C110 1.42(4)
C109 H109 0.9300
C110 C111 1.31(3)
C110 H110 0.9300
C111 C112 1.42(3)
C111 H111 0.9300
C112 H112 0.9300
C113 C118 1.37(3)
C113 C114 1.36(3)
C114 C115 1.39(4)
C114 H114 0.9300
C115 C116 1.33(4)
C115 H115 0.9300
C116 C117 1.35(3)
C116 H116 0.9300
C117 C118 1.37(3)
C117 H117 0.9300
C118 H118 0.9300

loop_
_geom_torsion_atom_site_label_1
_geom_torsion_atom_site_label_2
_geom_torsion_atom_site_label_3
_geom_torsion_atom_site_label_4
_geom_torsion
C1 Au1 Co2 C8 -110.8(8)
P1 Au1 Co2 C8 58.5(6)
Co4 Au1 Co2 C8 -164.6(6)
C1 Au1 Co2 C13 147.8(9)
P1 Au1 Co2 C13 -42.9(7)
Co4 Au1 Co2 C13 94.0(7)
P1 Au1 Co2 C1 169.3(7)
Co4 Au1 Co2 C1 -53.8(6)
C1 Au1 Co2 C3 25.1(14)
P1 Au1 Co2 C3 -165.6(12)
Co4 Au1 Co2 C3 -28.7(12)
C1 Au1 Co2 Co5 12.3(6)
P1 Au1 Co2 Co5 -178.4(2)
Co4 Au1 Co2 Co5 -41.49(10)
C1 Au1 Co2 Co6 -41.7(6)
P1 Au1 Co2 Co6 127.6(2)
Co4 Au1 Co2 Co6 -95.46(10)
C1 Au1 Co2 Co4 53.8(6)
P1 Au1 Co2 Co4 -136.9(2)
C11 Co3 Co4 C9 4(6)
C12 Co3 Co4 C9 113(6)
C1 Co3 Co4 C9 -105(6)
C6 Co3 Co4 C9 -128(6)
Co5 Co3 Co4 C9 -172(6)
Co6 Co3 Co4 C9 -119(6)
C11 Co3 Co4 C10 -48.0(10)
C12 Co3 Co4 C10 61.0(12)
C1 Co3 Co4 C10 -156.8(10)
C6 Co3 Co4 C10 -179.5(13)
Co5 Co3 Co4 C10 136.8(8)
Co6 Co3 Co4 C10 -170.8(8)
C11 Co3 Co4 C1 108.8(9)
C12 Co3 Co4 C1 -142.2(11)
C6 Co3 Co4 C1 -22.7(13)
Co5 Co3 Co4 C1 -66.4(7)
Co6 Co3 Co4 C1 -14.0(7)
C11 Co3 Co4 C2 -143.1(9)
C12 Co3 Co4 C2 -34.1(11)
C1 Co3 Co4 C2 108.1(9)
C6 Co3 Co4 C2 85.4(12)
Co5 Co3 Co4 C2 41.7(6)
Co6 Co3 Co4 C2 94.1(6)
C11 Co3 Co4 Co5 175.2(7)
C12 Co3 Co4 Co5 -75.8(9)
C1 Co3 Co4 Co5 66.4(7)
C6 Co3 Co4 Co5 43.7(11)
Co6 Co3 Co4 Co5 52.40(10)
C11 Co3 Co4 Co2 123.3(7)
C12 Co3 Co4 Co2 -127.7(9)
C1 Co3 Co4 Co2 14.5(7)
C6 Co3 Co4 Co2 -8.2(11)
Co5 Co3 Co4 Co2 -51.91(10)
Co6 Co3 Co4 Co2 0.49(10)
C11 Co3 Co4 Au1 62.1(7)
C12 Co3 Co4 Au1 171.1(9)
C1 Co3 Co4 Au1 -46.7(7)
C6 Co3 Co4 Au1 -69.4(11)
Co5 Co3 Co4 Au1 -113.13(10)
Co6 Co3 Co4 Au1 -60.73(9)
C8 Co2 Co4 C9 144.4(18)
C13 Co2 Co4 C9 0.9(10)
C1 Co2 Co4 C9 159.3(9)
C3 Co2 Co4 C9 -96.3(10)
Co5 Co2 Co4 C9 -132.8(7)
Co6 Co2 Co4 C9 173.7(7)
Au1 Co2 Co4 C9 97.8(7)
C8 Co2 Co4 C10 0(3)
C13 Co2 Co4 C10 -143(3)
C1 Co2 Co4 C10 15(3)
C3 Co2 Co4 C10 120(3)
Co5 Co2 Co4 C10 83(3)
Co6 Co2 Co4 C10 30(3)
Au1 Co2 Co4 C10 -46(3)
C8 Co2 Co4 C1 -14.9(18)
C13 Co2 Co4 C1 -158.4(10)
C3 Co2 Co4 C1 104.4(9)
Co5 Co2 Co4 C1 67.9(7)
Co6 Co2 Co4 C1 14.4(7)
Au1 Co2 Co4 C1 -61.5(7)
C8 Co2 Co4 C2 -117.3(17)
C13 Co2 Co4 C2 99.2(9)
C1 Co2 Co4 C2 -102.4(9)
C3 Co2 Co4 C2 2.0(9)
Co5 Co2 Co4 C2 -34.4(6)
Co6 Co2 Co4 C2 -88.0(6)
Au1 Co2 Co4 C2 -163.9(6)
C8 Co2 Co4 Co5 -82.9(16)
C13 Co2 Co4 Co5 133.6(7)
C1 Co2 Co4 Co5 -67.9(7)
C3 Co2 Co4 Co5 36.5(7)
Co6 Co2 Co4 Co5 -53.53(10)
Au1 Co2 Co4 Co5 -129.46(11)
C8 Co2 Co4 Co3 -29.8(16)
C13 Co2 Co4 Co3 -173.3(7)
C1 Co2 Co4 Co3 -14.9(6)
C3 Co2 Co4 Co3 89.5(7)
Co5 Co2 Co4 Co3 53.06(10)
Co6 Co2 Co4 Co3 -0.47(10)
Au1 Co2 Co4 Co3 -76.40(9)
C8 Co2 Co4 Au1 46.6(16)
C13 Co2 Co4 Au1 -96.9(7)
C1 Co2 Co4 Au1 61.5(6)
C3 Co2 Co4 Au1 165.9(7)
Co5 Co2 Co4 Au1 129.46(11)
Co6 Co2 Co4 Au1 75.93(8)
C1 Au1 Co4 C9 -143.3(11)
P1 Au1 Co4 C9 51.1(7)
Co2 Au1 Co4 C9 -90.5(7)
C1 Au1 Co4 C10 114.5(11)
P1 Au1 Co4 C10 -51.1(8)
Co2 Au1 Co4 C10 167.3(7)
P1 Au1 Co4 C1 -165.6(8)
Co2 Au1 Co4 C1 52.8(8)
C1 Au1 Co4 C2 -18.2(14)
P1 Au1 Co4 C2 176.2(11)
Co2 Au1 Co4 C2 34.6(11)
C1 Au1 Co4 Co5 -11.1(8)
P1 Au1 Co4 Co5 -176.7(2)
Co2 Au1 Co4 Co5 41.69(10)
C1 Au1 Co4 Co3 42.5(8)
P1 Au1 Co4 Co3 -123.1(2)
Co2 Au1 Co4 Co3 95.25(9)
C1 Au1 Co4 Co2 -52.8(8)
P1 Au1 Co4 Co2 141.6(2)
C8 Co2 Co5 C4 -35.2(16)
C13 Co2 Co5 C4 97.1(17)
C1 Co2 Co5 C4 -136.9(16)
C3 Co2 Co5 C4 39.8(16)
Co6 Co2 Co5 C4 -81.7(14)
Co4 Co2 Co5 C4 168.2(15)
Au1 Co2 Co5 C4 -148.7(14)
C8 Co2 Co5 C2 -165.5(9)
C13 Co2 Co5 C2 -33.2(11)
C1 Co2 Co5 C2 92.7(9)
C3 Co2 Co5 C2 -90.5(10)
Co6 Co2 Co5 C2 147.9(6)
Co4 Co2 Co5 C2 37.9(6)
Au1 Co2 Co5 C2 81.0(6)
C8 Co2 Co5 C3 -75.0(10)
C13 Co2 Co5 C3 57.3(12)
C1 Co2 Co5 C3 -176.7(10)
Co6 Co2 Co5 C3 -121.5(8)
Co4 Co2 Co5 C3 128.4(8)
Au1 Co2 Co5 C3 171.5(8)
C8 Co2 Co5 C1 101.7(9)
C13 Co2 Co5 C1 -126.0(11)
C3 Co2 Co5 C1 176.7(10)
Co6 Co2 Co5 C1 55.2(6)
Co4 Co2 Co5 C1 -54.9(6)
Au1 Co2 Co5 C1 -11.8(6)
C8 Co2 Co5 Co4 156.6(7)
C13 Co2 Co5 Co4 -71.1(9)
C1 Co2 Co5 Co4 54.9(6)
C3 Co2 Co5 Co4 -128.4(8)
Co6 Co2 Co5 Co4 110.06(12)
Au1 Co2 Co5 Co4 43.07(9)
C8 Co2 Co5 Co6 46.5(7)
C13 Co2 Co5 Co6 178.8(9)
C1 Co2 Co5 Co6 -55.2(6)
C3 Co2 Co5 Co6 121.5(8)
Co4 Co2 Co5 Co6 -110.06(12)
Au1 Co2 Co5 Co6 -67.00(9)
C8 Co2 Co5 Co3 98.8(7)
C13 Co2 Co5 Co3 -128.9(9)
C1 Co2 Co5 Co3 -2.9(6)
C3 Co2 Co5 Co3 173.8(8)
Co6 Co2 Co5 Co3 52.31(10)
Co4 Co2 Co5 Co3 -57.75(10)
Au1 Co2 Co5 Co3 -14.69(11)
C9 Co4 Co5 C4 -99(2)
C10 Co4 Co5 C4 33(2)
C1 Co4 Co5 C4 139(2)
C2 Co4 Co5 C4 -35.3(19)
Co3 Co4 Co5 C4 82.6(18)
Co2 Co4 Co5 C4 -166.6(18)
Au1 Co4 Co5 C4 149.3(18)
C9 Co4 Co5 C2 -63.4(11)
C10 Co4 Co5 C2 68.1(11)
C1 Co4 Co5 C2 173.8(11)
Co3 Co4 Co5 C2 117.9(7)
Co2 Co4 Co5 C2 -131.3(7)
Au1 Co4 Co5 C2 -175.4(7)
C9 Co4 Co5 C3 28.7(10)
C10 Co4 Co5 C3 160.2(10)
C1 Co4 Co5 C3 -94.2(10)
C2 Co4 Co5 C3 92.0(9)
Co3 Co4 Co5 C3 -150.1(6)
Co2 Co4 Co5 C3 -39.3(6)
Au1 Co4 Co5 C3 -83.4(6)
C9 Co4 Co5 C1 122.9(11)
C10 Co4 Co5 C1 -105.6(11)
C2 Co4 Co5 C1 -173.8(11)
Co3 Co4 Co5 C1 -55.9(8)
Co2 Co4 Co5 C1 54.9(8)
Au1 Co4 Co5 C1 10.8(8)
C9 Co4 Co5 Co2 68.0(8)
C10 Co4 Co5 Co2 -160.5(8)
C1 Co4 Co5 Co2 -54.9(8)
C2 Co4 Co5 Co2 131.3(7)
Co3 Co4 Co5 Co2 -110.78(11)
Au1 Co4 Co5 Co2 -44.06(10)
C9 Co4 Co5 Co6 125.8(8)
C10 Co4 Co5 Co6 -102.7(8)
C1 Co4 Co5 Co6 3.0(8)
C2 Co4 Co5 Co6 -170.8(7)
Co3 Co4 Co5 Co6 -52.96(11)
Co2 Co4 Co5 Co6 57.82(11)
Au1 Co4 Co5 Co6 13.76(13)
C9 Co4 Co5 Co3 178.8(8)
C10 Co4 Co5 Co3 -49.7(8)
C1 Co4 Co5 Co3 55.9(8)
C2 Co4 Co5 Co3 -117.9(7)
Co2 Co4 Co5 Co3 110.78(11)
Au1 Co4 Co5 Co3 66.72(10)
C11 Co3 Co5 C4 -165(2)
C12 Co3 Co5 C4 -36.9(11)
C1 Co3 Co5 C4 156.7(10)
C6 Co3 Co5 C4 59.1(11)
Co6 Co3 Co5 C4 98.9(8)
Co4 Co3 Co5 C4 -147.4(8)
C11 Co3 Co5 C2 -63(2)
C12 Co3 Co5 C2 65.7(9)
C1 Co3 Co5 C2 -100.8(8)
C6 Co3 Co5 C2 161.6(9)
Co6 Co3 Co5 C2 -158.6(6)
Co4 Co3 Co5 C2 -44.9(6)
C11 Co3 Co5 C3 50(3)
C12 Co3 Co5 C3 178.6(14)
C1 Co3 Co5 C3 12.2(13)
C6 Co3 Co5 C3 -85.4(14)
Co6 Co3 Co5 C3 -45.6(12)
Co4 Co3 Co5 C3 68.1(12)
C11 Co3 Co5 C1 38(2)
C12 Co3 Co5 C1 166.5(9)
C6 Co3 Co5 C1 -97.6(9)
Co6 Co3 Co5 C1 -57.8(6)
Co4 Co3 Co5 C1 55.9(6)
C11 Co3 Co5 Co2 41(2)
C12 Co3 Co5 Co2 169.3(7)
C1 Co3 Co5 Co2 2.9(6)
C6 Co3 Co5 Co2 -94.7(7)
Co6 Co3 Co5 Co2 -54.91(10)
Co4 Co3 Co5 Co2 58.77(10)
C11 Co3 Co5 Co4 -18(2)
C12 Co3 Co5 Co4 110.6(7)
C1 Co3 Co5 Co4 -55.9(6)
C6 Co3 Co5 Co4 -153.5(7)
Co6 Co3 Co5 Co4 -113.68(12)
C11 Co3 Co5 Co6 96(2)
C12 Co3 Co5 Co6 -135.7(7)
C1 Co3 Co5 Co6 57.8(6)
C6 Co3 Co5 Co6 -39.8(7)
Co4 Co3 Co5 Co6 113.68(12)
C4 Co5 Co6 C5 26.8(13)
C2 Co5 Co6 C5 171.1(14)
C3 Co5 Co6 C5 -73.4(10)
C1 Co5 Co6 C5 -172.3(11)
Co2 Co5 Co6 C5 -116.2(8)
Co4 Co5 Co6 C5 -175.3(8)
Co3 Co5 Co6 C5 128.8(8)
C4 Co5 Co6 C7 164(3)
C2 Co5 Co6 C7 -51(3)
C3 Co5 Co6 C7 64(3)
C1 Co5 Co6 C7 -35(3)
Co2 Co5 Co6 C7 21(3)
Co4 Co5 Co6 C7 -38(3)
Co3 Co5 Co6 C7 -93(3)
C4 Co5 Co6 C1 -160.9(13)
C2 Co5 Co6 C1 -16.5(13)
C3 Co5 Co6 C1 98.9(10)
Co2 Co5 Co6 C1 56.1(8)
Co4 Co5 Co6 C1 -3.0(8)
Co3 Co5 Co6 C1 -58.8(8)
C4 Co5 Co6 C6 -62.4(12)
C2 Co5 Co6 C6 81.9(12)
C3 Co5 Co6 C6 -162.6(9)
C1 Co5 Co6 C6 98.5(10)
Co2 Co5 Co6 C6 154.6(6)
Co4 Co5 Co6 C6 95.5(6)
Co3 Co5 Co6 C6 39.6(6)
C4 Co5 Co6 Co3 -102.1(11)
C2 Co5 Co6 Co3 42.3(11)
C3 Co5 Co6 Co3 157.7(6)
C1 Co5 Co6 Co3 58.8(8)
Co2 Co5 Co6 Co3 114.92(12)
Co4 Co5 Co6 Co3 55.83(11)
C4 Co5 Co6 Co2 143.0(11)
C2 Co5 Co6 Co2 -72.6(11)
C3 Co5 Co6 Co2 42.8(6)
C1 Co5 Co6 Co2 -56.1(8)
Co4 Co5 Co6 Co2 -59.09(11)
Co3 Co5 Co6 Co2 -114.92(12)
C11 Co3 Co6 C5 130.7(11)
C12 Co3 Co6 C5 -6.8(13)
C1 Co3 Co6 C5 -130.2(10)
C6 Co3 Co6 C5 55.8(12)
Co5 Co3 Co6 C5 -66.5(8)
Co4 Co3 Co6 C5 -116.8(8)
C11 Co3 Co6 C7 -0.3(11)
C12 Co3 Co6 C7 -137.7(13)
C1 Co3 Co6 C7 98.8(10)
C6 Co3 Co6 C7 -75.2(12)
Co5 Co3 Co6 C7 162.6(8)
Co4 Co3 Co6 C7 112.2(8)
C11 Co3 Co6 C1 -99.1(10)
C12 Co3 Co6 C1 123.5(12)
C6 Co3 Co6 C1 -174.0(11)
Co5 Co3 Co6 C1 63.8(6)
Co4 Co3 Co6 C1 13.4(6)
C11 Co3 Co6 C6 74.9(11)
C12 Co3 Co6 C6 -62.5(14)
C1 Co3 Co6 C6 174.0(11)
Co5 Co3 Co6 C6 -122.2(9)
Co4 Co3 Co6 C6 -172.6(9)
C11 Co3 Co6 Co5 -162.9(7)
C12 Co3 Co6 Co5 59.7(11)
C1 Co3 Co6 Co5 -63.8(6)
C6 Co3 Co6 Co5 122.2(9)
Co4 Co3 Co6 Co5 -50.37(9)
C11 Co3 Co6 Co2 -113.0(7)
C12 Co3 Co6 Co2 109.6(11)
C1 Co3 Co6 Co2 -13.9(6)
C6 Co3 Co6 Co2 172.1(9)
Co5 Co3 Co6 Co2 49.87(10)
Co4 Co3 Co6 Co2 -0.50(10)
C8 Co2 Co6 C5 -64.5(10)
C13 Co2 Co6 C5 -101(4)
C1 Co2 Co6 C5 140.1(10)
C3 Co2 Co6 C5 33.4(9)
Co5 Co2 Co6 C5 73.7(8)
Co4 Co2 Co6 C5 125.9(8)
Au1 Co2 Co6 C5 -174.3(8)
C8 Co2 Co6 C7 47.6(9)
C13 Co2 Co6 C7 11(4)
C1 Co2 Co6 C7 -107.8(9)
C3 Co2 Co6 C7 145.5(9)
Co5 Co2 Co6 C7 -174.2(7)
Co4 Co2 Co6 C7 -122.0(7)
Au1 Co2 Co6 C7 -62.2(7)
C8 Co2 Co6 C1 155.4(9)
C13 Co2 Co6 C1 119(4)
C3 Co2 Co6 C1 -106.7(9)
Co5 Co2 Co6 C1 -66.4(6)
Co4 Co2 Co6 C1 -14.2(6)
Au1 Co2 Co6 C1 45.6(6)
C8 Co2 Co6 C6 179.4(12)
C13 Co2 Co6 C6 143(4)
C1 Co2 Co6 C6 24.0(12)
C3 Co2 Co6 C6 -82.7(12)
Co5 Co2 Co6 C6 -42.4(10)
Co4 Co2 Co6 C6 9.8(10)
Au1 Co2 Co6 C6 69.6(10)
C8 Co2 Co6 Co5 -138.1(6)
C13 Co2 Co6 Co5 -175(4)
C1 Co2 Co6 Co5 66.4(6)
C3 Co2 Co6 Co5 -40.2(6)
Co4 Co2 Co6 Co5 52.27(9)
Au1 Co2 Co6 Co5 112.03(10)
C8 Co2 Co6 Co3 170.1(6)
C13 Co2 Co6 Co3 134(4)
C1 Co2 Co6 Co3 14.7(6)
C3 Co2 Co6 Co3 -92.0(6)
Co5 Co2 Co6 Co3 -51.78(10)
Co4 Co2 Co6 Co3 0.49(10)
Au1 Co2 Co6 Co3 60.26(9)
C5 Co6 C1 Co2 -67.4(15)
C7 Co6 C1 Co2 91.4(9)
C6 Co6 C1 Co2 -164.9(8)
Co5 Co6 C1 Co2 -79.2(6)
Co3 Co6 C1 Co2 -160.3(8)
C5 Co6 C1 Co4 23(4)
C7 Co6 C1 Co4 -178(3)
C6 Co6 C1 Co4 -74(4)
Co5 Co6 C1 Co4 11(3)
Co3 Co6 C1 Co4 -70(3)
Co2 Co6 C1 Co4 91(4)
C5 Co6 C1 Co3 92.9(15)
C7 Co6 C1 Co3 -108.4(8)
C6 Co6 C1 Co3 -4.6(8)
Co5 Co6 C1 Co3 81.0(5)
Co2 Co6 C1 Co3 160.3(8)
C5 Co6 C1 Co5 11.8(16)
C7 Co6 C1 Co5 170.6(8)
C6 Co6 C1 Co5 -85.6(8)
Co3 Co6 C1 Co5 -81.0(5)
Co2 Co6 C1 Co5 79.2(6)
C5 Co6 C1 Au1 -154.3(12)
C7 Co6 C1 Au1 4.4(14)
C6 Co6 C1 Au1 108.2(11)
Co5 Co6 C1 Au1 -166.1(14)
Co3 Co6 C1 Au1 112.8(12)
Co2 Co6 C1 Au1 -86.9(10)
C8 Co2 C1 Co6 -26.2(9)
C13 Co2 C1 Co6 -167.1(10)
C3 Co2 C1 Co6 78.2(8)
Co5 Co2 C1 Co6 80.7(5)
Co4 Co2 C1 Co6 159.6(9)
Au1 Co2 C1 Co6 -114.5(7)
C8 Co2 C1 Co4 174.2(7)
C13 Co2 C1 Co4 33.4(14)
C3 Co2 C1 Co4 -81.4(8)
Co5 Co2 C1 Co4 -78.9(5)
Co6 Co2 C1 Co4 -159.6(9)
Au1 Co2 C1 Co4 85.9(6)
C8 Co2 C1 Co3 -96(3)
C13 Co2 C1 Co3 123(2)
C3 Co2 C1 Co3 8(3)
Co5 Co2 C1 Co3 11(2)
Co6 Co2 C1 Co3 -70(2)
Co4 Co2 C1 Co3 90(3)
Au1 Co2 C1 Co3 176(3)
C8 Co2 C1 Co5 -106.9(7)
C13 Co2 C1 Co5 112.2(11)
C3 Co2 C1 Co5 -2.5(7)
Co6 Co2 C1 Co5 -80.7(5)
Co4 Co2 C1 Co5 78.9(5)
Au1 Co2 C1 Co5 164.8(8)
C8 Co2 C1 Au1 88.3(8)
C13 Co2 C1 Au1 -52.6(13)
C3 Co2 C1 Au1 -167.3(7)
Co5 Co2 C1 Au1 -164.8(8)
Co6 Co2 C1 Au1 114.5(7)
Co4 Co2 C1 Au1 -85.9(6)
C9 Co4 C1 Co6 -120(3)
C10 Co4 C1 Co6 95(4)
C2 Co4 C1 Co6 -7(4)
Co5 Co4 C1 Co6 -11(3)
Co3 Co4 C1 Co6 69(3)
Co2 Co4 C1 Co6 -90(4)
Au1 Co4 C1 Co6 -178(4)
C9 Co4 C1 Co2 -30.2(14)
C10 Co4 C1 Co2 -174.9(9)
C2 Co4 C1 Co2 83.6(7)
Co5 Co4 C1 Co2 78.9(6)
Co3 Co4 C1 Co2 159.1(9)
Au1 Co4 C1 Co2 -87.5(7)
C9 Co4 C1 Co3 170.7(10)
C10 Co4 C1 Co3 26.0(11)
C2 Co4 C1 Co3 -75.5(8)
Co5 Co4 C1 Co3 -80.2(5)
Co2 Co4 C1 Co3 -159.1(9)
Au1 Co4 C1 Co3 113.5(9)
C9 Co4 C1 Co5 -109.0(11)
C10 Co4 C1 Co5 106.2(10)
C2 Co4 C1 Co5 4.8(8)
Co3 Co4 C1 Co5 80.2(5)
Co2 Co4 C1 Co5 -78.9(6)
Au1 Co4 C1 Co5 -166.3(10)
C9 Co4 C1 Au1 57.3(14)
C10 Co4 C1 Au1 -87.5(10)
C2 Co4 C1 Au1 171.1(7)
Co5 Co4 C1 Au1 166.3(10)
Co3 Co4 C1 Au1 -113.5(9)
Co2 Co4 C1 Au1 87.5(7)
C11 Co3 C1 Co6 108.4(7)
C12 Co3 C1 Co6 -101.5(12)
C6 Co3 C1 Co6 4.6(8)
Co5 Co3 C1 Co6 -81.6(6)
Co4 Co3 C1 Co6 -160.9(9)
C11 Co3 C1 Co2 179(2)
C12 Co3 C1 Co2 -31(3)
C6 Co3 C1 Co2 76(3)
Co5 Co3 C1 Co2 -11(2)
Co6 Co3 C1 Co2 71(2)
Co4 Co3 C1 Co2 -90(3)
C11 Co3 C1 Co4 -90.7(8)
C12 Co3 C1 Co4 59.4(14)
C6 Co3 C1 Co4 165.5(8)
Co5 Co3 C1 Co4 79.3(5)
Co6 Co3 C1 Co4 160.9(9)
C11 Co3 C1 Co5 -170.0(6)
C12 Co3 C1 Co5 -19.9(14)
C6 Co3 C1 Co5 86.2(7)
Co6 Co3 C1 Co5 81.6(6)
Co4 Co3 C1 Co5 -79.3(5)
C11 Co3 C1 Au1 -5.5(11)
C12 Co3 C1 Au1 144.5(12)
C6 Co3 C1 Au1 -109.4(9)
Co5 Co3 C1 Au1 164.4(10)
Co6 Co3 C1 Au1 -113.9(9)
Co4 Co3 C1 Au1 85.2(8)
C4 Co5 C1 Co6 38(2)
C2 Co5 C1 Co6 171.0(7)
C3 Co5 C1 Co6 -88.3(8)
Co2 Co5 C1 Co6 -91.0(7)
Co4 Co5 C1 Co6 176.0(10)
Co3 Co5 C1 Co6 85.2(6)
C4 Co5 C1 Co2 129(2)
C2 Co5 C1 Co2 -98.1(7)
C3 Co5 C1 Co2 2.6(8)
Co4 Co5 C1 Co2 -93.0(6)
Co6 Co5 C1 Co2 91.0(7)
Co3 Co5 C1 Co2 176.1(8)
C4 Co5 C1 Co4 -138.1(19)
C2 Co5 C1 Co4 -5.0(9)
C3 Co5 C1 Co4 95.7(8)
Co2 Co5 C1 Co4 93.0(6)
Co6 Co5 C1 Co4 -176.0(10)
Co3 Co5 C1 Co4 -90.8(7)
C4 Co5 C1 Co3 -47(2)
C2 Co5 C1 Co3 85.8(7)
C3 Co5 C1 Co3 -173.5(7)
Co2 Co5 C1 Co3 -176.1(8)
Co4 Co5 C1 Co3 90.8(7)
Co6 Co5 C1 Co3 -85.2(6)
C4 Co5 C1 Au1 178(3)
C2 Co5 C1 Au1 -48(3)
C3 Co5 C1 Au1 52(3)
Co2 Co5 C1 Au1 50(3)
Co4 Co5 C1 Au1 -43(3)
Co6 Co5 C1 Au1 141(3)
Co3 Co5 C1 Au1 -134(3)
P1 Au1 C1 Co6 -58(3)
Co4 Au1 C1 Co6 179.1(15)
Co2 Au1 C1 Co6 88.0(11)
P1 Au1 C1 Co2 -146(2)
Co4 Au1 C1 Co2 91.1(7)
P1 Au1 C1 Co4 123(2)
Co2 Au1 C1 Co4 -91.1(7)
P1 Au1 C1 Co3 36(3)
Co4 Au1 C1 Co3 -87.2(9)
Co2 Au1 C1 Co3 -178.3(11)
P1 Au1 C1 Co5 165.8(11)
Co4 Au1 C1 Co5 43(3)
Co2 Au1 C1 Co5 -49(3)
C4 Co5 C2 O2 -12(4)
C3 Co5 C2 O2 88(3)
C1 Co5 C2 O2 -169(3)
Co2 Co5 C2 O2 141(3)
Co4 Co5 C2 O2 -174(4)
Co6 Co5 C2 O2 -157(3)
Co3 Co5 C2 O2 -121(3)
C4 Co5 C2 Co4 162.4(11)
C3 Co5 C2 Co4 -97.8(7)
C1 Co5 C2 Co4 4.7(8)
Co2 Co5 C2 Co4 -44.5(6)
Co6 Co5 C2 Co4 17.0(13)
Co3 Co5 C2 Co4 52.8(5)
C9 Co4 C2 O2 -50(3)
C10 Co4 C2 O2 50(3)
C1 Co4 C2 O2 170(2)
Co5 Co4 C2 O2 175(3)
Co3 Co4 C2 O2 126(2)
Co2 Co4 C2 O2 -145(2)
Au1 Co4 C2 O2 -175.4(18)
C9 Co4 C2 Co5 134.6(8)
C10 Co4 C2 Co5 -125.6(8)
C1 Co4 C2 Co5 -5.0(9)
Co3 Co4 C2 Co5 -49.1(5)
Co2 Co4 C2 Co5 39.3(5)
Au1 Co4 C2 Co5 9.2(15)
C4 Co5 C3 O3 19(3)
C2 Co5 C3 O3 -83(3)
C1 Co5 C3 O3 174(3)
Co2 Co5 C3 O3 176(4)
Co4 Co5 C3 O3 -137(3)
Co6 Co5 C3 O3 126(3)
Co3 Co5 C3 O3 165(2)
C4 Co5 C3 Co2 -157.9(9)
C2 Co5 C3 Co2 100.2(7)
C1 Co5 C3 Co2 -2.5(7)
Co4 Co5 C3 Co2 46.6(6)
Co6 Co5 C3 Co2 -50.2(5)
Co3 Co5 C3 Co2 -11.7(15)
C8 Co2 C3 O3 -56(3)
C13 Co2 C3 O3 43(3)
C1 Co2 C3 O3 -174(3)
Co5 Co2 C3 O3 -177(3)
Co6 Co2 C3 O3 -130(3)
Co4 Co2 C3 O3 142(3)
Au1 Co2 C3 O3 166.3(18)
C8 Co2 C3 Co5 120.6(7)
C13 Co2 C3 Co5 -140.2(8)
C1 Co2 C3 Co5 2.7(8)
Co6 Co2 C3 Co5 46.8(5)
Co4 Co2 C3 Co5 -41.3(5)
Au1 Co2 C3 Co5 -16.7(15)
C2 Co5 C4 O4 -159(60)
C3 Co5 C4 O4 101(60)
C1 Co5 C4 O4 -26(62)
Co2 Co5 C4 O4 70(61)
Co4 Co5 C4 O4 -131(59)
Co6 Co5 C4 O4 2(61)
Co3 Co5 C4 O4 -61(61)
C7 Co6 C5 O5 79(9)
C1 Co6 C5 O5 -120(8)
C6 Co6 C5 O5 -20(9)
Co5 Co6 C5 O5 -111(9)
Co3 Co6 C5 O5 -58(9)
Co2 Co6 C5 O5 -165(9)
C11 Co3 C6 O6 67(3)
C12 Co3 C6 O6 -37(3)
C1 Co3 C6 O6 -175(3)
Co5 Co3 C6 O6 -123(3)
Co6 Co3 C6 O6 -170(4)
Co4 Co3 C6 O6 -159(2)
C11 Co3 C6 Co6 -122.5(9)
C12 Co3 C6 Co6 133.9(11)
C1 Co3 C6 Co6 -4.5(8)
Co5 Co3 C6 Co6 47.0(6)
Co4 Co3 C6 Co6 11.5(14)
C5 Co6 C6 O6 36(3)
C7 Co6 C6 O6 -67(3)
C1 Co6 C6 O6 176(3)
Co5 Co6 C6 O6 125(3)
Co3 Co6 C6 O6 172(3)
Co2 Co6 C6 O6 159(2)
C5 Co6 C6 Co3 -135.4(9)
C7 Co6 C6 Co3 121.8(8)
C1 Co6 C6 Co3 4.5(8)
Co5 Co6 C6 Co3 -47.1(6)
Co2 Co6 C6 Co3 -12.4(13)
C5 Co6 C7 O7 27(87)
C1 Co6 C7 O7 -139(87)
C6 Co6 C7 O7 118(87)
Co5 Co6 C7 O7 -110(87)
Co3 Co6 C7 O7 166(87)
Co2 Co6 C7 O7 -91(87)
C13 Co2 C8 O8 -37(10)
C1 Co2 C8 O8 168(10)
C3 Co2 C8 O8 61(10)
Co5 Co2 C8 O8 109(10)
Co6 Co2 C8 O8 149(10)
Co4 Co2 C8 O8 180(9)
Au1 Co2 C8 O8 -139(10)
C10 Co4 C9 O9 114(97)
C1 Co4 C9 O9 -35(98)
C2 Co4 C9 O9 -150(97)
Co5 Co4 C9 O9 -107(97)
Co3 Co4 C9 O9 64(100)
Co2 Co4 C9 O9 -56(97)
Au1 Co4 C9 O9 6(97)
C9 Co4 C10 O10 30(18)
C1 Co4 C10 O10 -174(17)
C2 Co4 C10 O10 -69(17)
Co5 Co4 C10 O10 -113(17)
Co3 Co4 C10 O10 -155(18)
Co2 Co4 C10 O10 174(15)
Au1 Co4 C10 O10 132(17)
C12 Co3 C11 O11 17(13)
C1 Co3 C11 O11 176(13)
C6 Co3 C11 O11 -81(13)
Co5 Co3 C11 O11 144(11)
Co6 Co3 C11 O11 -129(13)
Co4 Co3 C11 O11 128(13)
C11 Co3 C12 O12 61(100)
C1 Co3 C12 O12 -92(100)
C6 Co3 C12 O12 162(100)
Co5 Co3 C12 O12 -107(100)
Co6 Co3 C12 O12 -156(100)
Co4 Co3 C12 O12 -53(100)
C8 Co2 C13 O13 110(100)
C1 Co2 C13 O13 -106(100)
C3 Co2 C13 O13 11(100)
Co5 Co2 C13 O13 -29(100)
Co6 Co2 C13 O13 145(100)
Co4 Co2 C13 O13 -83(100)
Au1 Co2 C13 O13 -144(100)
C1 Au1 P1 C113 -69(3)
Co4 Au1 P1 C113 43.6(8)
Co2 Au1 P1 C113 154.0(7)
C1 Au1 P1 C101 53(3)
Co4 Au1 P1 C101 165.8(8)
Co2 Au1 P1 C101 -83.8(8)
C1 Au1 P1 C107 171(3)
Co4 Au1 P1 C107 -76.2(7)
Co2 Au1 P1 C107 34.2(7)
C113 P1 C101 C106 -12(2)
C107 P1 C101 C106 99.9(19)
Au1 P1 C101 C106 -137.5(16)
C113 P1 C101 C102 169.7(16)
C107 P1 C101 C102 -78.5(17)
Au1 P1 C101 C102 44.2(18)
C106 C101 C102 C103 0(3)
P1 C101 C102 C103 178.8(19)
C101 C102 C103 C104 -3(4)
C102 C103 C104 C105 4(4)
C103 C104 C105 C106 -3(4)
C102 C101 C106 C105 0(3)
P1 C101 C106 C105 -178.0(19)
C104 C105 C106 C101 1(4)
C113 P1 C107 C108 -94.1(18)
C101 P1 C107 C108 153.6(17)
Au1 P1 C107 C108 29.6(18)
C113 P1 C107 C112 85.4(18)
C101 P1 C107 C112 -26.9(18)
Au1 P1 C107 C112 -150.9(14)
C112 C107 C108 C109 -1(3)
P1 C107 C108 C109 178.7(19)
C107 C108 C109 C110 0(4)
C108 C109 C110 C111 1(4)
C109 C110 C111 C112 -2(4)
C108 C107 C112 C111 0(3)
P1 C107 C112 C111 -179.6(16)
C110 C111 C112 C107 2(3)
C101 P1 C113 C118 -77.6(19)
C107 P1 C113 C118 172.0(18)
Au1 P1 C113 C118 49(2)
C101 P1 C113 C114 98.7(19)
C107 P1 C113 C114 -12(2)
Au1 P1 C113 C114 -134.9(16)
C118 C113 C114 C115 -5(3)
P1 C113 C114 C115 178.1(17)
C113 C114 C115 C116 4(4)
C114 C115 C116 C117 -6(4)
C115 C116 C117 C118 10(4)
C116 C117 C118 C113 -12(4)
C114 C113 C118 C117 10(4)
P1 C113 C118 C117 -174(2)
